data_4343931
loop_
_publ_author_name
'Todorov, I.'
'Sevov, S.C.'

_publ_section_title
;
 In search of benzene-like Sn6(6-): synthesis of Na4 Ca Sn6 with
 interconnected cyclohexane-like Sn6(6-)
;
_journal_name_full 'Inorganic Chemistry'
_journal_page_first 4478
_journal_page_last 4483
_journal_volume 45
_journal_year 2006
_chemical_formula_sum 'Ca Na4 Sn6'
_chemical_name_systematic 'Na4 Ca Sn6'
_space_group_IT_number 194
_symmetry_space_group_name_Hall '-P 6c 2c'
_symmetry_space_group_name_H-M 'P 63/m m c'
_cell_angle_alpha 90
_cell_angle_beta 90
_cell_angle_gamma 120
_cell_formula_units_Z 2
_cell_length_a 10.0486
_cell_length_b 10.0486
_cell_length_c 7.1375
_cell_volume 624.148
_citation_journal_id_ASTM INOCAJ
_cod_data_source_file Todorov_INOCAJ_2006_942.cif
_cod_data_source_block Ca1Na4Sn6
_cod_original_cell_volume 624.1484
_cod_original_formula_sum 'Ca1 Na4 Sn6'
_cod_database_code 4343931

loop_
_symmetry_equiv_pos_as_xyz
x,y,z
x-y,x,z+1/2
-y,x-y,z
-x,-y,z+1/2
-x+y,-x,z
y,-x+y,z+1/2
-y,-x,-z+1/2
x-y,-y,-z
x,x-y,-z+1/2
y,x,-z
-x+y,y,-z+1/2
-x,-x+y,-z
-x,-y,-z
-x+y,-x,-z-1/2
y,-x+y,-z
x,y,-z-1/2
x-y,x,-z
-y,x-y,-z-1/2
y,x,z-1/2
-x+y,y,z
-x,-x+y,z-1/2
-y,-x,z
x-y,-y,z-1/2
x,x-y,z

loop_
_atom_site_label
_atom_site_type_symbol
_atom_site_fract_x
_atom_site_fract_y
_atom_site_fract_z
_atom_site_occupancy
_atom_site_U_iso_or_equiv
Na1 Na 0.4598 0.5402 0.25 1 0.0
Na2 Na 0.3333 0.6667 0.75 1 0.0
Ca1 Ca 0 1 0.75 1 0.0
Sn1 Sn 0.16847 0.83153 -0.03927 1 0.0
